data_7026920
loop_
_publ_author_name
'Dai, Xuliang'
'Anderson, Kenneth J.'
'Schulz, Douglas L.'
'Boudjouk, Philip'

_publ_section_title
;
 Coordination chemistry of Si5Cl10 with organocyanides.
;
_journal_issue 46
_journal_name_full 'Dalton transactions (Cambridge, England : 2003)'
_journal_page_first 11188
_journal_page_last 11192
_journal_paper_doi 10.1039/c0dt00925c
_journal_volume 39
_journal_year 2010
_chemical_formula_sum 'C4 H6 Cl10 N2 Si5'
_chemical_formula_weight 577.06
_chemical_name_systematic
;
?
;
_space_group_IT_number 60
_symmetry_cell_setting orthorhombic
_symmetry_space_group_name_Hall '-P 2n 2ab'
_symmetry_space_group_name_H-M 'P b c n'
_atom_sites_solution_hydrogens geom
_atom_sites_solution_primary direct
_atom_sites_solution_secondary difmap
_audit_conform_dict_location ftp://ftp.iucr.org/pub/cif_core.dic
_audit_conform_dict_name cif_core.dic
_audit_conform_dict_version 2.4
_audit_creation_date 2010-04-09T13:53:03-00:00
_audit_creation_method 'WinGX routine CIF_UPDATE'
_cell_angle_alpha 90
_cell_angle_beta 90
_cell_angle_gamma 90
_cell_formula_units_Z 4
_cell_length_a 12.904(8)
_cell_length_b 13.186(8)
_cell_length_c 12.688(8)
_cell_measurement_reflns_used 6022
_cell_measurement_temperature 293(2)
_cell_measurement_theta_max 28.45
_cell_measurement_theta_min 2.21
_cell_volume 2159(2)
_computing_cell_refinement 'Bruker SAINT'
_computing_data_collection 'Bruker APEX2'
_computing_data_reduction 'Bruker SAINT'
_computing_molecular_graphics 'Bruker SHELXTL'
_computing_publication_material 'Bruker SHELXTL'
_computing_structure_refinement 'SHELXL-97 (Sheldrick, 2008)'
_computing_structure_solution 'SHELXS-97 (Sheldrick, 2008)'
_diffrn_ambient_temperature 293(2)
_diffrn_measured_fraction_theta_full 0.992
_diffrn_measured_fraction_theta_max 0.992
_diffrn_measurement_device_type 'Bruker 1K CCD'
_diffrn_measurement_method '\f and \w scans'
_diffrn_radiation_monochromator graphite
_diffrn_radiation_type MoK\a
_diffrn_radiation_wavelength 0.71073
_diffrn_reflns_av_R_equivalents 0.0277
_diffrn_reflns_av_unetI/netI 0.021
_diffrn_reflns_limit_h_max 17
_diffrn_reflns_limit_h_min -16
_diffrn_reflns_limit_k_max 17
_diffrn_reflns_limit_k_min -17
_diffrn_reflns_limit_l_max 17
_diffrn_reflns_limit_l_min -8
_diffrn_reflns_number 14037
_diffrn_reflns_theta_full 28.49
_diffrn_reflns_theta_max 28.49
_diffrn_reflns_theta_min 2.21
_diffrn_standards_number 0
_exptl_absorpt_coefficient_mu 1.56
_exptl_absorpt_correction_T_max 0.7457
_exptl_absorpt_correction_T_min 0.6371
_exptl_absorpt_correction_type numerical
_exptl_crystal_colour colorless
_exptl_crystal_density_diffrn 1.775
_exptl_crystal_density_method 'not measured'
_exptl_crystal_description bipyramide
_exptl_crystal_F_000 1136
_exptl_crystal_size_max 0.6
_exptl_crystal_size_mid 0.4
_exptl_crystal_size_min 0.4
_refine_diff_density_max 0.342
_refine_diff_density_min -0.383
_refine_diff_density_rms 0.077
_refine_ls_extinction_method none
_refine_ls_goodness_of_fit_ref 1.055
_refine_ls_hydrogen_treatment constr
_refine_ls_matrix_type full
_refine_ls_number_parameters 97
_refine_ls_number_reflns 2720
_refine_ls_number_restraints 0
_refine_ls_restrained_S_all 1.055
_refine_ls_R_factor_all 0.0423
_refine_ls_R_factor_gt 0.0314
_refine_ls_shift/su_max 0.001
_refine_ls_shift/su_mean 0
_refine_ls_structure_factor_coef Fsqd
_refine_ls_weighting_details 'calc w=1/[\s^2^(Fo^2^)+(0.0444P)^2^+0.7584P] where P=(Fo^2^+2Fc^2^)/3'
_refine_ls_weighting_scheme calc
_refine_ls_wR_factor_gt 0.0809
_refine_ls_wR_factor_ref 0.0867
_reflns_number_gt 2167
_reflns_number_total 2720
_reflns_threshold_expression >2sigma(I)
_cod_data_source_file c0dt00925c.txt
_cod_data_source_block Si5Cl10(MeCN)2
_cod_depositor_comments
;
The following automatic conversions were performed:

'_symmetry_cell_setting' value 'Orthorhombic' changed to
'orthorhombic' according to
/home/saulius/struct/CIF-dictionaries/cif_core.dic dictionary named
'cif_core.dic' version 2.4.2 from 2011-04-26.

Automatic conversion script
Id: cif_fix_values 1891 2012-01-12 08:04:46Z andrius 
;
_cod_original_sg_symbol_H-M Pbcn
_cod_database_code 7026920

loop_
_symmetry_equiv_pos_as_xyz
'x, y, z'
'-x+1/2, -y+1/2, z+1/2'
'-x, y, -z+1/2'
'x+1/2, -y+1/2, -z'
'-x, -y, -z'
'x-1/2, y-1/2, -z-1/2'
'x, -y, z-1/2'
'-x-1/2, y-1/2, z'

loop_
_atom_site_label
_atom_site_type_symbol
_atom_site_fract_x
_atom_site_fract_y
_atom_site_fract_z
_atom_site_U_iso_or_equiv
_atom_site_adp_type
_atom_site_occupancy
_atom_site_symmetry_multiplicity
_atom_site_calc_flag
_atom_site_refinement_flags
Si1 Si 0.03147(4) 0.16749(4) 0.39611(4) 0.03729(14) Uani 1 1 d .
Si2 Si 0.01924(4) 0.33670(4) 0.34021(5) 0.03993(15) Uani 1 1 d .
Si3 Si 0 0.06250(6) 0.25 0.03592(17) Uani 1 2 d S
Cl1 Cl -0.12285(5) -0.03045(4) 0.27774(5) 0.05410(16) Uani 1 1 d .
Cl2 Cl 0.17437(4) 0.14055(5) 0.45816(4) 0.05784(17) Uani 1 1 d .
Cl3 Cl -0.06987(5) 0.13962(5) 0.51583(4) 0.05726(17) Uani 1 1 d .
Cl4 Cl -0.09020(5) 0.41333(5) 0.42382(6) 0.06459(19) Uani 1 1 d .
Cl5 Cl 0.15370(5) 0.41229(5) 0.36974(6) 0.06427(19) Uani 1 1 d .
N1 N 0.83194(15) 0.21729(17) 0.29208(16) 0.0551(5) Uani 1 1 d .
C1 C 0.74754(18) 0.20284(17) 0.29475(17) 0.0480(5) Uani 1 1 d .
C2 C 0.6386(2) 0.1830(3) 0.2950(4) 0.0980(13) Uani 1 1 d .
H2A H 0.6167 0.1648 0.2252 0.147 Uiso 1 1 calc R
H2B H 0.6021 0.2427 0.3173 0.147 Uiso 1 1 calc R
H2C H 0.6239 0.1283 0.3425 0.147 Uiso 1 1 calc R

loop_
_atom_site_aniso_label
_atom_site_aniso_U_11
_atom_site_aniso_U_22
_atom_site_aniso_U_33
_atom_site_aniso_U_23
_atom_site_aniso_U_13
_atom_site_aniso_U_12
Si1 0.0357(3) 0.0467(3) 0.0295(3) -0.0012(2) -0.00289(19) -0.0038(2)
Si2 0.0353(3) 0.0402(3) 0.0443(3) -0.0077(2) 0.0096(2) -0.0056(2)
Si3 0.0378(4) 0.0371(4) 0.0329(4) 0 -0.0069(3) 0
Cl1 0.0570(3) 0.0502(3) 0.0551(3) 0.0048(2) -0.0084(2) -0.0175(2)
Cl2 0.0450(3) 0.0809(4) 0.0476(3) 0.0028(3) -0.0165(2) 0.0007(3)
Cl3 0.0579(3) 0.0765(4) 0.0374(3) 0.0066(2) 0.0084(2) -0.0091(3)
Cl4 0.0554(4) 0.0611(4) 0.0773(4) -0.0251(3) 0.0278(3) -0.0027(3)
Cl5 0.0483(3) 0.0656(4) 0.0789(4) -0.0229(3) 0.0123(3) -0.0230(3)
N1 0.0439(11) 0.0661(12) 0.0554(11) 0.0003(9) 0.0034(8) -0.0012(10)
C1 0.0453(12) 0.0432(11) 0.0555(13) -0.0003(9) 0.0045(10) -0.0002(9)
C2 0.0470(16) 0.077(2) 0.170(4) -0.019(2) 0.0114(19) -0.0109(15)

loop_
_atom_type_symbol
_atom_type_description
_atom_type_scat_dispersion_real
_atom_type_scat_dispersion_imag
_atom_type_scat_source
C C 0.0033 0.0016 'International Tables Vol C Tables 4.2.6.8 and 6.1.1.4'
H H 0 0 'International Tables Vol C Tables 4.2.6.8 and 6.1.1.4'
N N 0.0061 0.0033 'International Tables Vol C Tables 4.2.6.8 and 6.1.1.4'
Si Si 0.0817 0.0704 'International Tables Vol C Tables 4.2.6.8 and 6.1.1.4'
Cl Cl 0.1484 0.1585 'International Tables Vol C Tables 4.2.6.8 and 6.1.1.4'

loop_
_geom_angle_atom_site_label_1
_geom_angle_atom_site_label_2
_geom_angle_atom_site_label_3
_geom_angle
_geom_angle_site_symmetry_1
_geom_angle_site_symmetry_3
Cl2 Si1 Cl3 105.15(5) . .
Cl2 Si1 Si2 110.10(3) . .
Cl3 Si1 Si2 110.71(4) . .
Cl2 Si1 Si3 111.03(4) . .
Cl3 Si1 Si3 111.79(5) . .
Si2 Si1 Si3 108.07(5) . .
Cl4 Si2 Cl5 104.62(5) . .
Cl4 Si2 Si2 111.25(5) . 3
Cl5 Si2 Si2 111.13(4) . 3
Cl4 Si2 Si1 111.18(4) . .
Cl5 Si2 Si1 110.65(4) . .
Si2 Si2 Si1 108.04(2) 3 .
Cl1 Si3 Cl1 105.91(7) . 3
Cl1 Si3 Si1 110.91(3) . 3
Cl1 Si3 Si1 110.68(3) 3 3
Cl1 Si3 Si1 110.68(3) . .
Cl1 Si3 Si1 110.91(3) 3 .
Si1 Si3 Si1 107.78(6) 3 .
N1 C1 C2 178.2(3) . .
C1 C2 H2A 109.5 . .
C1 C2 H2B 109.5 . .
H2A C2 H2B 109.5 . .
C1 C2 H2C 109.5 . .
H2A C2 H2C 109.5 . .
H2B C2 H2C 109.5 . .

loop_
_geom_bond_atom_site_label_1
_geom_bond_atom_site_label_2
_geom_bond_distance
_geom_bond_site_symmetry_2
Si1 Cl2 2.0362(13) .
Si1 Cl3 2.0378(11) .
Si1 Si2 2.3465(15) .
Si1 Si3 2.3491(12) .
Si2 Cl4 2.0349(11) .
Si2 Cl5 2.0357(12) .
Si2 Si2 2.3425(18) 3
Si3 Cl1 2.0345(11) .
Si3 Cl1 2.0345(11) 3
Si3 Si1 2.3490(12) 3
N1 C1 1.106(3) .
C1 C2 1.430(4) .
C2 H2A 0.96 .
C2 H2B 0.96 .
C2 H2C 0.96 .
